data_7236681
loop_
_publ_author_name
'Gao, Yu-Jie'
'Feng, Mei-Ling'
'Zhang, Bo'
'Wu, Zhao-Feng'
'Song, Ying'
'Huang, Xiao-Ying'

_publ_section_title
;
 An easily synthesized microporous framework material for the selective
 capture of radioactive Cs+ and Sr2+ ions
;
_journal_issue 9
_journal_name_full 'Journal of Materials Chemistry A'
_journal_page_first 3967
_journal_paper_doi 10.1039/C7TA11208D
_journal_volume 6
_journal_year 2018
_chemical_formula_moiety '(C2 H8 N),(In C12 08 H4 S2),1.5(C4 H9 O N),1.5(H2 O)'
_chemical_formula_sum 'C20 H28.5 In N2.5 O11 S2'
_chemical_formula_weight 658.89
_chemical_melting_point ?
_chemical_name_common none
_space_group_crystal_system orthorhombic
_space_group_IT_number 56
_space_group_name_Hall '-P 2ab 2ac'
_space_group_name_H-M_alt 'P c c n'
_atom_sites_solution_hydrogens geom
_audit_creation_method SHELXL-2016/6
_audit_update_record
;
2017-07-11 deposited with the CCDC.
2018-01-24 downloaded from the CCDC.
;
_cell_angle_alpha 90
_cell_angle_beta 90
_cell_angle_gamma 90
_cell_formula_units_Z 8
_cell_length_a 14.9001(5)
_cell_length_b 19.3837(6)
_cell_length_c 19.5935(6)
_cell_measurement_reflns_used 10035
_cell_measurement_temperature 100(2)
_cell_measurement_theta_max 28.2370
_cell_measurement_theta_min 3.5640
_cell_volume 5659.0(3)
_computing_structure_refinement 'SHELXL-2016/6 (Sheldrick, 2016)'
_diffrn_ambient_temperature 100(2)
_diffrn_detector_area_resol_mean 10.3503
_diffrn_measured_fraction_theta_full 0.997
_diffrn_measured_fraction_theta_max 0.865
_diffrn_measurement_device_type 'Mo K\a'
_diffrn_radiation_type MoK\a
_diffrn_radiation_wavelength 0.71073
_diffrn_reflns_av_R_equivalents 0.0415
_diffrn_reflns_av_unetI/netI 0.0362
_diffrn_reflns_Laue_measured_fraction_full 0.997
_diffrn_reflns_Laue_measured_fraction_max 0.865
_diffrn_reflns_limit_h_max 15
_diffrn_reflns_limit_h_min -19
_diffrn_reflns_limit_k_max 21
_diffrn_reflns_limit_k_min -23
_diffrn_reflns_limit_l_max 25
_diffrn_reflns_limit_l_min -26
_diffrn_reflns_number 22605
_diffrn_reflns_point_group_measured_fraction_full 0.997
_diffrn_reflns_point_group_measured_fraction_max 0.865
_diffrn_reflns_theta_full 25.242
_diffrn_reflns_theta_max 28.517
_diffrn_reflns_theta_min 3.437
_diffrn_source 'SuperNova (Mo) X-ray Source'
_exptl_absorpt_coefficient_mu 1.039
_exptl_absorpt_correction_T_max 1.00000
_exptl_absorpt_correction_T_min 0.84190
_exptl_absorpt_correction_type multi-scan
_exptl_crystal_colour yellow
_exptl_crystal_density_diffrn 1.547
_exptl_crystal_density_method 'not measured'
_exptl_crystal_description bulk
_exptl_crystal_F_000 2680
_exptl_crystal_size_max 0.22
_exptl_crystal_size_mid 0.16
_exptl_crystal_size_min 0.14
_refine_diff_density_max 1.242
_refine_diff_density_min -1.199
_refine_diff_density_rms 0.132
_refine_ls_extinction_method none
_refine_ls_goodness_of_fit_ref 1.062
_refine_ls_hydrogen_treatment constr
_refine_ls_matrix_type full
_refine_ls_number_parameters 495
_refine_ls_number_reflns 6213
_refine_ls_number_restraints 887
_refine_ls_restrained_S_all 1.007
_refine_ls_R_factor_all 0.0740
_refine_ls_R_factor_gt 0.0635
_refine_ls_shift/su_max 0.000
_refine_ls_shift/su_mean 0.000
_refine_ls_structure_factor_coef Fsqd
_refine_ls_weighting_details 'w=1/[\s^2^(Fo^2^)+(0.0500P)^2^+65.0000P] where P=(Fo^2^+2Fc^2^)/3'
_refine_ls_weighting_scheme calc
_refine_ls_wR_factor_gt 0.1592
_refine_ls_wR_factor_ref 0.1672
_reflns_Friedel_coverage 0.000
_reflns_number_gt 5349
_reflns_number_total 6213
_reflns_threshold_expression 'I > 2\s(I)'
_cod_data_source_file c7ta11208d2.cif
_cod_data_source_block x
_cod_depositor_comments
;
The following automatic conversions were performed:

data item '_chemical_melting_point' value 'not measured' was changed
to '?' -- the value is undefined or not given.

Automatic conversion script
Id: cif_fix_values 6909 2019-04-08 15:41:33Z antanas 
;
_cod_original_formula_sum 'C20 H28.50 In N2.50 O11 S2'
_cod_database_code 7236681
_shelx_shelxl_version_number 2016/6
_shelx_space_group_comment
;
The symmetry employed for this shelxl refinement is uniquely defined
by the following loop, which should always be used as a source of
symmetry information in preference to the above space-group names.
They are only intended as comments.
;

loop_
_space_group_symop_operation_xyz
'x, y, z'
'-x+1/2, -y+1/2, z'
'-x, y+1/2, -z+1/2'
'x+1/2, -y, -z+1/2'
'-x, -y, -z'
'x-1/2, y-1/2, -z'
'x, -y-1/2, z-1/2'
'-x-1/2, y, z-1/2'

loop_
_atom_site_label
_atom_site_type_symbol
_atom_site_fract_x
_atom_site_fract_y
_atom_site_fract_z
_atom_site_U_iso_or_equiv
_atom_site_adp_type
_atom_site_occupancy
_atom_site_site_symmetry_order
_atom_site_calc_flag
_atom_site_refinement_flags_posn
_atom_site_refinement_flags_adp
_atom_site_refinement_flags_occupancy
_atom_site_disorder_assembly
_atom_site_disorder_group
In1 In 0.62481(3) 0.45215(2) 0.70985(2) 0.02152(14) Uani 1 1 d . . . . .
S1 S 0.53026(11) 0.71207(7) 0.74642(9) 0.0309(3) Uani 1 1 d . . . . .
S2 S 0.77225(11) 0.44853(10) 0.47054(7) 0.0324(4) Uani 1 1 d . . . . .
O1 O 0.6199(3) 0.5747(2) 0.7122(2) 0.0339(10) Uani 1 1 d . . . . .
O2 O 0.5068(3) 0.50977(19) 0.7443(2) 0.0260(9) Uani 1 1 d . . . . .
O3 O 0.4805(3) 0.8618(2) 0.7688(2) 0.0307(10) Uani 1 1 d . . . . .
O4 O 0.3407(3) 0.8421(2) 0.7990(2) 0.0329(10) Uani 1 1 d . . . . .
O5 O 0.7208(3) 0.46267(19) 0.61871(19) 0.0219(8) Uani 1 1 d . . . . .
O6 O 0.5754(3) 0.4542(2) 0.6029(2) 0.0269(9) Uani 1 1 d . . . . .
O7 O 0.8692(4) 0.4379(4) 0.3354(3) 0.0603(18) Uani 1 1 d . . . . .
O8 O 0.7560(4) 0.4673(2) 0.2714(2) 0.0357(11) Uani 1 1 d . . . . .
C1 C 0.5420(4) 0.5689(3) 0.7360(3) 0.0261(12) Uani 1 1 d . . . . .
C2 C 0.4888(4) 0.6290(3) 0.7548(3) 0.0265(12) Uani 1 1 d . . . . .
C3 C 0.4041(5) 0.6291(3) 0.7798(4) 0.0381(16) Uani 1 1 d . . . . .
H3A H 0.370717 0.588233 0.788055 0.046 Uiso 1 1 calc R U . . .
C4 C 0.3703(5) 0.6960(3) 0.7922(4) 0.0413(18) Uani 1 1 d . . . . .
H4A H 0.311757 0.705234 0.809211 0.050 Uiso 1 1 calc R U . . .
C5 C 0.4317(4) 0.7454(3) 0.7770(3) 0.0307(13) Uani 1 1 d . . . . .
C6 C 0.4181(4) 0.8206(3) 0.7820(3) 0.0300(13) Uani 1 1 d . . . . .
C7 C 0.6551(4) 0.4581(3) 0.5797(3) 0.0216(11) Uani 1 1 d . . . . .
C8 C 0.6672(4) 0.4571(3) 0.5045(3) 0.0238(12) Uani 1 1 d . . . . .
C9 C 0.6039(5) 0.4637(4) 0.4553(3) 0.0410(18) Uani 1 1 d . . . . .
H9A H 0.541550 0.467810 0.464651 0.049 Uiso 1 1 calc R U . . .
C10 C 0.6400(5) 0.4638(4) 0.3891(3) 0.0408(17) Uani 1 1 d . . . . .
H10A H 0.605155 0.468759 0.348847 0.049 Uiso 1 1 calc R U . . .
C11 C 0.7304(5) 0.4559(3) 0.3893(3) 0.0290(13) Uani 1 1 d . . . . .
C12 C 0.7897(5) 0.4514(3) 0.3298(3) 0.0363(16) Uani 1 1 d . . . . .
N1 N 0.5633(5) 0.9113(5) 0.6412(4) 0.073(3) Uani 1 1 d . . . . .
H1A H 0.519186 0.915849 0.672990 0.087 Uiso 1 1 calc R U . . .
H1B H 0.553099 0.871683 0.617550 0.087 Uiso 1 1 calc R U . . .
C13 C 0.5602(9) 0.9706(8) 0.5938(6) 0.102(5) Uani 1 1 d . . . . .
H13A H 0.501279 0.972379 0.571646 0.153 Uiso 1 1 calc R U . . .
H13B H 0.570167 1.013442 0.619358 0.153 Uiso 1 1 calc R U . . .
H13C H 0.607025 0.965442 0.559104 0.153 Uiso 1 1 calc R U . . .
C14 C 0.6501(7) 0.9069(6) 0.6754(9) 0.109(5) Uani 1 1 d . . . . .
H14A H 0.650338 0.867215 0.706367 0.164 Uiso 1 1 calc R U . . .
H14B H 0.697621 0.901237 0.641210 0.164 Uiso 1 1 calc R U . . .
H14C H 0.660764 0.949237 0.701464 0.164 Uiso 1 1 calc R U . . .
O9 O 0.7569(10) 0.6484(7) 0.4993(6) 0.076(3) Uani 0.631(10) 1 d D U P A -1
N2 N 0.6992(10) 0.6503(8) 0.3921(7) 0.078(3) Uani 0.631(10) 1 d D U P A -1
C15 C 0.7721(12) 0.6442(10) 0.4377(9) 0.078(4) Uani 0.631(10) 1 d D U P A -1
C16 C 0.8608(11) 0.6317(8) 0.4036(9) 0.073(4) Uani 0.631(10) 1 d D U P A -1
H16A H 0.852449 0.630854 0.353991 0.109 Uiso 0.631(10) 1 calc R U P A -1
H16B H 0.902567 0.668777 0.415725 0.109 Uiso 0.631(10) 1 calc R U P A -1
H16C H 0.885242 0.587355 0.418778 0.109 Uiso 0.631(10) 1 calc R U P A -1
C17 C 0.7060(14) 0.6403(10) 0.3202(9) 0.091(5) Uani 0.631(10) 1 d D U P A -1
H17A H 0.663075 0.604860 0.305817 0.137 Uiso 0.631(10) 1 calc R U P A -1
H17B H 0.767048 0.625357 0.308697 0.137 Uiso 0.631(10) 1 calc R U P A -1
H17C H 0.692693 0.683677 0.296647 0.137 Uiso 0.631(10) 1 calc R U P A -1
C18 C 0.6100(11) 0.6609(10) 0.4161(10) 0.073(4) Uani 0.631(10) 1 d D U P A -1
H18A H 0.568964 0.663873 0.377148 0.109 Uiso 0.631(10) 1 calc R U P A -1
H18B H 0.592385 0.622211 0.445376 0.109 Uiso 0.631(10) 1 calc R U P A -1
H18C H 0.607367 0.703907 0.442338 0.109 Uiso 0.631(10) 1 calc R U P A -1
O1W O 0.6264(12) 0.6599(8) 0.5950(9) 0.089(4) Uani 0.5 1 d . U P B -1
O9B O 0.570(2) 0.6651(16) 0.4474(16) 0.122(6) Uani 0.369(10) 1 d D U P A -2
N2B N 0.7255(19) 0.6538(16) 0.4491(14) 0.091(5) Uani 0.369(10) 1 d D U P A -2
C15B C 0.644(2) 0.6596(17) 0.4759(16) 0.088(5) Uani 0.369(10) 1 d D U P A -2
C16B C 0.646(3) 0.662(2) 0.5502(17) 0.099(7) Uani 0.369(10) 1 d D U P A -2
H16D H 0.708344 0.657498 0.565954 0.148 Uiso 0.369(10) 1 calc R U P A -2
H16E H 0.622231 0.706838 0.565670 0.148 Uiso 0.369(10) 1 calc R U P A -2
H16F H 0.609743 0.624906 0.568973 0.148 Uiso 0.369(10) 1 calc R U P A -2
C17B C 0.806(2) 0.659(2) 0.4949(16) 0.084(6) Uani 0.369(10) 1 d D U P A -2
H17D H 0.861127 0.653925 0.467616 0.125 Uiso 0.369(10) 1 calc R U P A -2
H17E H 0.806772 0.704552 0.517154 0.125 Uiso 0.369(10) 1 calc R U P A -2
H17F H 0.803996 0.622990 0.529640 0.125 Uiso 0.369(10) 1 calc R U P A -2
C18B C 0.766(3) 0.6461(18) 0.3796(13) 0.085(6) Uani 0.369(10) 1 d D U P A -2
H18D H 0.831663 0.643567 0.383669 0.128 Uiso 0.369(10) 1 calc R U P A -2
H18E H 0.743726 0.603748 0.358229 0.128 Uiso 0.369(10) 1 calc R U P A -2
H18F H 0.749786 0.685887 0.351398 0.128 Uiso 0.369(10) 1 calc R U P A -2
O10 O 0.366(2) 0.737(3) 0.521(2) 0.101(8) Uani 0.226(12) 1 d D U P C -1
N3 N 0.230(2) 0.759(3) 0.5770(17) 0.091(7) Uani 0.226(12) 1 d D U P C -1
C19 C 0.282(2) 0.742(4) 0.5205(16) 0.094(7) Uani 0.226(12) 1 d D U P C -1
C20 C 0.236(4) 0.739(4) 0.452(2) 0.095(8) Uani 0.226(12) 1 d D U P C -1
H20A H 0.170954 0.743414 0.458352 0.142 Uiso 0.226(12) 1 calc R U P C -1
H20B H 0.257930 0.775918 0.422823 0.142 Uiso 0.226(12) 1 calc R U P C -1
H20C H 0.248849 0.694022 0.430522 0.142 Uiso 0.226(12) 1 calc R U P C -1
C21 C 0.141(2) 0.730(4) 0.575(3) 0.099(8) Uani 0.226(12) 1 d D U P C -1
H21A H 0.108919 0.743928 0.616510 0.148 Uiso 0.226(12) 1 calc R U P C -1
H21B H 0.109772 0.747846 0.534928 0.148 Uiso 0.226(12) 1 calc R U P C -1
H21C H 0.144915 0.679886 0.572832 0.148 Uiso 0.226(12) 1 calc R U P C -1
C22 C 0.277(3) 0.743(4) 0.6402(17) 0.092(8) Uani 0.226(12) 1 d D U P C -1
H22A H 0.238495 0.755199 0.679018 0.138 Uiso 0.226(12) 1 calc R U P C -1
H22B H 0.290928 0.693684 0.641899 0.138 Uiso 0.226(12) 1 calc R U P C -1
H22C H 0.332581 0.769782 0.642361 0.138 Uiso 0.226(12) 1 calc R U P C -1
O10B O 0.352(2) 0.773(2) 0.5063(17) 0.109(7) Uani 0.274(12) 1 d D U P C -2
N3B N 0.204(2) 0.743(4) 0.5350(16) 0.093(6) Uani 0.274(12) 1 d D U P C -2
C19B C 0.295(3) 0.752(5) 0.5468(17) 0.094(7) Uani 0.274(12) 1 d D U P C -2
C20B C 0.315(3) 0.752(3) 0.6217(16) 0.090(8) Uani 0.274(12) 1 d D U P C -2
H20D H 0.263699 0.733421 0.646884 0.135 Uiso 0.274(12) 1 calc R U P C -2
H20E H 0.368126 0.723379 0.630572 0.135 Uiso 0.274(12) 1 calc R U P C -2
H20F H 0.326911 0.799368 0.636688 0.135 Uiso 0.274(12) 1 calc R U P C -2
C21B C 0.180(3) 0.757(3) 0.4644(15) 0.096(8) Uani 0.274(12) 1 d D U P C -2
H21D H 0.115146 0.749854 0.458267 0.144 Uiso 0.274(12) 1 calc R U P C -2
H21E H 0.195655 0.804224 0.452833 0.144 Uiso 0.274(12) 1 calc R U P C -2
H21F H 0.212609 0.724834 0.434496 0.144 Uiso 0.274(12) 1 calc R U P C -2
C22B C 0.130(2) 0.7554(17) 0.5809(18) 0.062(10) Uani 0.274(12) 1 d D U P C -2
H22D H 0.073038 0.744407 0.557757 0.092 Uiso 0.274(12) 1 calc R U P C -2
H22E H 0.136035 0.726157 0.621397 0.092 Uiso 0.274(12) 1 calc R U P C -2
H22F H 0.129451 0.803982 0.594596 0.092 Uiso 0.274(12) 1 calc R U P C -2
O2W O 0.5930(12) 0.7921(6) 0.5684(7) 0.071(4) Uani 0.5 1 d . U P D 1
O2B O 0.501(3) 0.811(2) 0.562(2) 0.110(11) Uani 0.25 1 d . U P D 1
O2C O 0.502(3) 0.854(3) 0.522(3) 0.077(15) Uani 0.125 1 d . U P D 1
O2D O 0.750000 0.750000 0.717(6) 0.23(5) Uani 0.25 2 d S T P E 2

loop_
_atom_site_aniso_label
_atom_site_aniso_U_11
_atom_site_aniso_U_22
_atom_site_aniso_U_33
_atom_site_aniso_U_23
_atom_site_aniso_U_13
_atom_site_aniso_U_12
In1 0.0280(2) 0.0152(2) 0.0214(2) 0.00395(14) 0.00538(16) 0.00306(15)
S1 0.0335(8) 0.0123(6) 0.0469(9) -0.0025(6) 0.0094(7) 0.0017(6)
S2 0.0290(8) 0.0508(10) 0.0173(6) 0.0007(6) -0.0006(6) -0.0100(7)
O1 0.037(2) 0.021(2) 0.043(3) -0.0011(18) 0.009(2) 0.0075(18)
O2 0.036(2) 0.0101(18) 0.032(2) -0.0027(15) 0.0052(18) 0.0022(16)
O3 0.036(2) 0.0095(18) 0.047(3) -0.0026(17) 0.007(2) 0.0020(16)
O4 0.032(2) 0.0135(19) 0.054(3) -0.0105(19) 0.007(2) -0.0013(17)
O5 0.032(2) 0.0168(19) 0.0172(18) -0.0005(14) 0.0004(17) -0.0027(16)
O6 0.029(2) 0.027(2) 0.024(2) -0.0044(17) -0.0012(18) 0.0068(18)
O7 0.036(3) 0.117(6) 0.028(3) -0.010(3) 0.005(2) -0.022(3)
O8 0.071(3) 0.019(2) 0.0181(19) -0.0042(16) 0.003(2) -0.004(2)
C1 0.041(3) 0.015(3) 0.022(3) -0.005(2) 0.000(3) 0.005(2)
C2 0.034(3) 0.009(2) 0.036(3) -0.003(2) 0.001(3) 0.000(2)
C3 0.038(3) 0.013(3) 0.063(5) -0.009(3) 0.006(3) -0.006(2)
C4 0.034(3) 0.018(3) 0.072(5) -0.012(3) 0.016(4) 0.000(3)
C5 0.035(3) 0.011(3) 0.046(4) -0.005(2) 0.002(3) -0.001(2)
C6 0.037(3) 0.015(3) 0.037(3) -0.007(2) 0.001(3) 0.000(2)
C7 0.030(3) 0.010(2) 0.024(3) 0.001(2) 0.000(2) 0.000(2)
C8 0.029(3) 0.018(3) 0.024(3) -0.001(2) -0.001(2) 0.004(2)
C9 0.036(4) 0.061(5) 0.026(3) -0.011(3) -0.003(3) 0.020(3)
C10 0.049(4) 0.052(4) 0.021(3) -0.007(3) -0.008(3) 0.019(3)
C11 0.046(4) 0.023(3) 0.018(3) -0.005(2) -0.005(3) -0.006(3)
C12 0.056(4) 0.030(3) 0.023(3) 0.003(3) 0.002(3) -0.019(3)
N1 0.063(5) 0.088(6) 0.067(5) -0.030(5) 0.036(4) -0.032(5)
C13 0.087(8) 0.164(14) 0.054(6) -0.006(7) 0.023(6) -0.047(9)
C14 0.047(6) 0.056(6) 0.226(17) 0.021(9) 0.030(8) -0.003(5)
O9 0.092(8) 0.079(7) 0.058(6) -0.002(5) -0.001(6) -0.003(7)
N2 0.089(8) 0.058(6) 0.086(7) -0.016(6) -0.003(7) 0.008(6)
C15 0.088(8) 0.058(7) 0.087(8) -0.007(7) 0.003(7) 0.002(7)
C16 0.086(9) 0.050(7) 0.082(9) -0.013(7) 0.015(8) -0.002(7)
C17 0.117(11) 0.075(9) 0.082(9) -0.010(8) -0.009(9) 0.005(9)
C18 0.074(9) 0.066(8) 0.079(9) -0.012(7) 0.012(8) 0.011(7)
O1W 0.105(8) 0.070(7) 0.092(8) 0.033(7) 0.036(7) 0.034(7)
O9B 0.145(12) 0.100(11) 0.122(12) 0.001(11) -0.002(11) -0.012(11)
N2B 0.123(10) 0.061(8) 0.088(9) 0.004(8) 0.000(9) 0.009(9)
C15B 0.112(9) 0.064(8) 0.089(9) 0.006(8) -0.010(9) 0.010(9)
C16B 0.114(13) 0.084(12) 0.099(13) -0.007(12) -0.004(13) 0.015(12)
C17B 0.107(12) 0.072(11) 0.071(11) -0.007(10) -0.007(11) 0.001(11)
C18B 0.111(13) 0.070(11) 0.075(11) -0.008(11) -0.002(12) -0.007(12)
O10 0.106(12) 0.094(12) 0.102(12) 0.001(11) -0.009(11) 0.000(11)
N3 0.096(9) 0.089(9) 0.088(9) 0.000(7) -0.004(7) -0.003(7)
C19 0.098(9) 0.092(9) 0.092(9) 0.000(7) 0.000(7) -0.005(7)
C20 0.103(12) 0.095(13) 0.087(12) -0.004(11) -0.003(11) -0.002(11)
C21 0.103(13) 0.095(13) 0.098(12) -0.002(11) 0.001(11) 0.003(11)
C22 0.099(13) 0.090(12) 0.088(12) -0.007(11) -0.006(11) -0.004(11)
O10B 0.115(11) 0.102(12) 0.109(11) -0.007(10) 0.003(10) -0.008(10)
N3B 0.095(9) 0.091(9) 0.092(9) -0.001(7) -0.002(7) -0.007(7)
C19B 0.096(9) 0.091(9) 0.094(9) -0.001(7) -0.002(7) -0.007(7)
C20B 0.093(12) 0.087(12) 0.090(12) -0.011(11) -0.009(11) -0.013(11)
C21B 0.099(12) 0.100(12) 0.089(12) -0.007(11) -0.008(11) -0.010(11)
C22B 0.067(16) 0.039(14) 0.079(17) 0.021(13) 0.005(14) -0.017(13)
O2W 0.116(11) 0.038(6) 0.061(7) -0.012(6) 0.010(8) -0.001(7)
O2B 0.105(19) 0.08(2) 0.14(3) -0.034(19) 0.02(2) -0.059(18)
O2C 0.04(2) 0.07(3) 0.13(4) -0.06(3) 0.03(2) -0.04(2)
O2D 0.25(10) 0.17(8) 0.29(12) 0.000 0.000 -0.11(8)

loop_
_atom_type_symbol
_atom_type_description
_atom_type_scat_dispersion_real
_atom_type_scat_dispersion_imag
_atom_type_scat_source
C C 0.0033 0.0016 'International Tables Vol C Tables 4.2.6.8 and 6.1.1.4'
H H 0.0000 0.0000 'International Tables Vol C Tables 4.2.6.8 and 6.1.1.4'
N N 0.0061 0.0033 'International Tables Vol C Tables 4.2.6.8 and 6.1.1.4'
O O 0.0106 0.0060 'International Tables Vol C Tables 4.2.6.8 and 6.1.1.4'
In In -0.7276 1.3100 'International Tables Vol C Tables 4.2.6.8 and 6.1.1.4'
S S 0.1246 0.1234 'International Tables Vol C Tables 4.2.6.8 and 6.1.1.4'

loop_
_geom_angle_atom_site_label_1
_geom_angle_atom_site_label_2
_geom_angle_atom_site_label_3
_geom_angle
_geom_angle_site_symmetry_1
_geom_angle_site_symmetry_3
O8 In1 O2 114.67(17) 8_756 .
O8 In1 O4 89.10(17) 8_756 3_646
O2 In1 O4 134.92(16) . 3_646
O8 In1 O6 142.59(17) 8_756 .
O2 In1 O6 90.86(16) . .
O4 In1 O6 91.19(17) 3_646 .
O8 In1 O5 84.85(16) 8_756 .
O2 In1 O5 133.97(14) . .
O4 In1 O5 83.08(15) 3_646 .
O6 In1 O5 58.10(15) . .
O8 In1 O1 83.04(16) 8_756 .
O2 In1 O1 57.27(15) . .
O4 In1 O1 167.77(16) 3_646 .
O6 In1 O1 89.42(16) . .
O5 In1 O1 86.89(14) . .
O8 In1 O3 122.73(16) 8_756 3_646
O2 In1 O3 78.03(14) . 3_646
O4 In1 O3 57.07(15) 3_646 3_646
O6 In1 O3 87.75(16) . 3_646
O5 In1 O3 127.61(14) . 3_646
O1 In1 O3 135.16(15) . 3_646
O8 In1 O7 55.44(18) 8_756 8_756
O2 In1 O7 77.31(17) . 8_756
O4 In1 O7 87.8(2) 3_646 8_756
O6 In1 O7 161.95(18) . 8_756
O5 In1 O7 139.41(16) . 8_756
O1 In1 O7 95.4(2) . 8_756
O3 In1 O7 76.6(2) 3_646 8_756
O8 In1 C7 113.52(18) 8_756 .
O2 In1 C7 114.82(17) . .
O4 In1 C7 85.71(17) 3_646 .
O6 In1 C7 29.41(17) . .
O5 In1 C7 28.72(17) . .
O1 In1 C7 88.85(16) . .
O3 In1 C7 108.61(17) 3_646 .
O7 In1 C7 167.33(18) 8_756 .
O8 In1 C1 99.17(18) 8_756 .
O2 In1 C1 28.79(18) . .
O4 In1 C1 163.65(18) 3_646 .
O6 In1 C1 90.71(16) . .
O5 In1 C1 111.56(16) . .
O1 In1 C1 28.49(18) . .
O3 In1 C1 106.79(18) 3_646 .
O7 In1 C1 85.4(2) 8_756 .
C7 In1 C1 103.58(17) . .
O8 In1 C6 107.27(18) 8_756 3_646
O2 In1 C6 106.26(18) . 3_646
O4 In1 C6 28.74(19) 3_646 3_646
O6 In1 C6 89.68(18) . 3_646
O5 In1 C6 106.52(17) . 3_646
O1 In1 C6 163.49(18) . 3_646
O3 In1 C6 28.34(17) 3_646 3_646
O7 In1 C6 80.8(2) 8_756 3_646
C7 In1 C6 98.35(18) . 3_646
C1 In1 C6 135.1(2) . 3_646
O8 In1 C12 28.4(2) 8_756 8_756
O2 In1 C12 96.60(19) . 8_756
O4 In1 C12 87.28(19) 3_646 8_756
O6 In1 C12 170.9(2) . 8_756
O5 In1 C12 112.76(19) . 8_756
O1 In1 C12 90.18(18) . 8_756
O3 In1 C12 98.9(2) 3_646 8_756
O7 In1 C12 27.0(2) 8_756 8_756
C7 In1 C12 141.5(2) . 8_756
C1 In1 C12 93.29(19) . 8_756
C6 In1 C12 93.3(2) 3_646 8_756
C5 S1 C2 90.6(3) . .
C8 S2 C11 91.2(3) . .
C1 O1 In1 86.9(3) . .
C1 O2 In1 95.1(4) . .
C6 O3 In1 86.7(4) . 3_656
C6 O4 In1 94.9(4) . 3_656
C7 O5 In1 88.9(3) . .
C7 O6 In1 91.7(3) . .
C12 O7 In1 85.5(4) . 8_755
C12 O8 In1 98.2(5) . 8_755
O1 C1 O2 120.7(5) . .
O1 C1 C2 121.7(5) . .
O2 C1 C2 117.6(6) . .
O1 C1 In1 64.6(3) . .
O2 C1 In1 56.1(3) . .
C2 C1 In1 173.5(5) . .
C3 C2 C1 126.9(6) . .
C3 C2 S1 111.4(4) . .
C1 C2 S1 121.7(5) . .
C2 C3 C4 113.4(6) . .
C2 C3 H3A 123.3 . .
C4 C3 H3A 123.3 . .
C5 C4 C3 111.6(6) . .
C5 C4 H4A 124.2 . .
C3 C4 H4A 124.2 . .
C4 C5 C6 126.2(6) . .
C4 C5 S1 112.9(5) . .
C6 C5 S1 120.9(5) . .
O3 C6 O4 121.3(5) . .
O3 C6 C5 121.0(6) . .
O4 C6 C5 117.8(6) . .
O3 C6 In1 64.9(3) . 3_656
O4 C6 In1 56.4(3) . 3_656
C5 C6 In1 173.8(5) . 3_656
O5 C7 O6 121.1(5) . .
O5 C7 C8 120.9(5) . .
O6 C7 C8 117.9(5) . .
O5 C7 In1 62.4(3) . .
O6 C7 In1 58.9(3) . .
C8 C7 In1 175.5(4) . .
C9 C8 C7 128.3(6) . .
C9 C8 S2 111.7(5) . .
C7 C8 S2 120.0(4) . .
C8 C9 C10 113.0(6) . .
C8 C9 H9A 123.5 . .
C10 C9 H9A 123.5 . .
C11 C10 C9 112.2(6) . .
C11 C10 H10A 123.9 . .
C9 C10 H10A 123.9 . .
C10 C11 C12 127.1(6) . .
C10 C11 S2 111.9(5) . .
C12 C11 S2 121.0(5) . .
O7 C12 O8 120.7(7) . .
O7 C12 C11 121.8(6) . .
O8 C12 C11 117.3(7) . .
O7 C12 In1 67.5(4) . 8_755
O8 C12 In1 53.3(3) . 8_755
C11 C12 In1 170.6(5) . 8_755
C14 N1 C13 111.2(9) . .
C14 N1 H1A 109.4 . .
C13 N1 H1A 109.4 . .
C14 N1 H1B 109.4 . .
C13 N1 H1B 109.4 . .
H1A N1 H1B 108.0 . .
N1 C13 H13A 109.5 . .
N1 C13 H13B 109.5 . .
H13A C13 H13B 109.5 . .
N1 C13 H13C 109.5 . .
H13A C13 H13C 109.5 . .
H13B C13 H13C 109.5 . .
N1 C14 H14A 109.5 . .
N1 C14 H14B 109.5 . .
H14A C14 H14B 109.5 . .
N1 C14 H14C 109.5 . .
H14A C14 H14C 109.5 . .
H14B C14 H14C 109.5 . .
C15 N2 C18 121.3(14) . .
C15 N2 C17 124.1(16) . .
C18 N2 C17 114.4(15) . .
O9 C15 N2 118.3(16) . .
O9 C15 C16 127.6(17) . .
N2 C15 C16 114.1(15) . .
C15 C16 H16A 109.5 . .
C15 C16 H16B 109.5 . .
H16A C16 H16B 109.5 . .
C15 C16 H16C 109.5 . .
H16A C16 H16C 109.5 . .
H16B C16 H16C 109.5 . .
N2 C17 H17A 109.5 . .
N2 C17 H17B 109.5 . .
H17A C17 H17B 109.5 . .
N2 C17 H17C 109.5 . .
H17A C17 H17C 109.5 . .
H17B C17 H17C 109.5 . .
N2 C18 H18A 109.5 . .
N2 C18 H18B 109.5 . .
H18A C18 H18B 109.5 . .
N2 C18 H18C 109.5 . .
H18A C18 H18C 109.5 . .
H18B C18 H18C 109.5 . .
C15B N2B C18B 138(3) . .
C15B N2B C17B 119(3) . .
C18B N2B C17B 103(2) . .
O9B C15B N2B 130(3) . .
O9B C15B C16B 118(3) . .
N2B C15B C16B 112(3) . .
C15B C16B H16D 109.5 . .
C15B C16B H16E 109.5 . .
H16D C16B H16E 109.5 . .
C15B C16B H16F 109.5 . .
H16D C16B H16F 109.5 . .
H16E C16B H16F 109.5 . .
N2B C17B H17D 109.5 . .
N2B C17B H17E 109.5 . .
H17D C17B H17E 109.5 . .
N2B C17B H17F 109.5 . .
H17D C17B H17F 109.5 . .
H17E C17B H17F 109.5 . .
N2B C18B H18D 109.5 . .
N2B C18B H18E 109.5 . .
H18D C18B H18E 109.5 . .
N2B C18B H18F 109.5 . .
H18D C18B H18F 109.5 . .
H18E C18B H18F 109.5 . .
C19 N3 C21 114(3) . .
C19 N3 C22 112(2) . .
C21 N3 C22 113(3) . .
O10 C19 N3 125(2) . .
O10 C19 C20 117(2) . .
N3 C19 C20 118(3) . .
C19 C20 H20A 109.5 . .
C19 C20 H20B 109.5 . .
H20A C20 H20B 109.5 . .
C19 C20 H20C 109.5 . .
H20A C20 H20C 109.5 . .
H20B C20 H20C 109.5 . .
N3 C21 H21A 109.5 . .
N3 C21 H21B 109.5 . .
H21A C21 H21B 109.5 . .
N3 C21 H21C 109.5 . .
H21A C21 H21C 109.5 . .
H21B C21 H21C 109.5 . .
N3 C22 H22A 109.5 . .
N3 C22 H22B 109.5 . .
H22A C22 H22B 109.5 . .
N3 C22 H22C 109.5 . .
H22A C22 H22C 109.5 . .
H22B C22 H22C 109.5 . .
C19B N3B C22B 129(3) . .
C19B N3B C21B 112(2) . .
C22B N3B C21B 112(3) . .
O10B C19B N3B 127(2) . .
O10B C19B C20B 119(3) . .
N3B C19B C20B 111(3) . .
C19B C20B H20D 109.5 . .
C19B C20B H20E 109.5 . .
H20D C20B H20E 109.5 . .
C19B C20B H20F 109.5 . .
H20D C20B H20F 109.5 . .
H20E C20B H20F 109.5 . .
N3B C21B H21D 109.5 . .
N3B C21B H21E 109.5 . .
H21D C21B H21E 109.5 . .
N3B C21B H21F 109.5 . .
H21D C21B H21F 109.5 . .
H21E C21B H21F 109.5 . .
N3B C22B H22D 109.5 . .
N3B C22B H22E 109.5 . .
H22D C22B H22E 109.5 . .
N3B C22B H22F 109.5 . .
H22D C22B H22F 109.5 . .
H22E C22B H22F 109.5 . .
O2C O2B O2W 103(4) . .

loop_
_geom_bond_atom_site_label_1
_geom_bond_atom_site_label_2
_geom_bond_distance
_geom_bond_site_symmetry_2
In1 O8 2.166(5) 8_756
In1 O2 2.190(4) .
In1 O4 2.200(4) 3_646
In1 O6 2.220(4) .
In1 O5 2.297(4) .
In1 O1 2.376(4) .
In1 O3 2.389(4) 3_646
In1 O7 2.477(5) 8_756
In1 C7 2.593(6) .
In1 C1 2.627(6) .
In1 C6 2.633(6) 3_646
In1 C12 2.674(7) 8_756
S1 C5 1.712(7) .
S1 C2 1.732(6) .
S2 C8 1.709(6) .
S2 C11 1.715(6) .
O1 C1 1.255(8) .
O2 C1 1.270(7) .
O3 C6 1.252(8) .
O4 C6 1.271(8) .
O5 C7 1.246(7) .
O6 C7 1.274(7) .
O7 C12 1.218(9) .
O8 C12 1.287(8) .
C1 C2 1.458(8) .
C2 C3 1.353(9) .
C3 C4 1.412(9) .
C3 H3A 0.9500 .
C4 C5 1.358(9) .
C4 H4A 0.9500 .
C5 C6 1.477(8) .
C7 C8 1.483(8) .
C8 C9 1.355(9) .
C9 C10 1.405(10) .
C9 H9A 0.9500 .
C10 C11 1.355(10) .
C10 H10A 0.9500 .
C11 C12 1.465(9) .
N1 C14 1.459(15) .
N1 C13 1.478(16) .
N1 H1A 0.9100 .
N1 H1B 0.9100 .
C13 H13A 0.9800 .
C13 H13B 0.9800 .
C13 H13C 0.9800 .
C14 H14A 0.9800 .
C14 H14B 0.9800 .
C14 H14C 0.9800 .
O9 C15 1.231(18) .
N2 C15 1.412(19) .
N2 C18 1.425(18) .
N2 C17 1.425(18) .
C15 C16 1.501(19) .
C16 H16A 0.9800 .
C16 H16B 0.9800 .
C16 H16C 0.9800 .
C17 H17A 0.9800 .
C17 H17B 0.9800 .
C17 H17C 0.9800 .
C18 H18A 0.9800 .
C18 H18B 0.9800 .
C18 H18C 0.9800 .
O9B C15B 1.25(3) .
N2B C15B 1.33(3) .
N2B C18B 1.50(2) .
N2B C17B 1.51(2) .
C15B C16B 1.46(3) .
C16B H16D 0.9800 .
C16B H16E 0.9800 .
C16B H16F 0.9800 .
C17B H17D 0.9800 .
C17B H17E 0.9800 .
C17B H17F 0.9800 .
C18B H18D 0.9800 .
C18B H18E 0.9800 .
C18B H18F 0.9800 .
O10 C19 1.26(2) .
N3 C19 1.39(2) .
N3 C21 1.43(2) .
N3 C22 1.45(2) .
C19 C20 1.51(3) .
C20 H20A 0.9800 .
C20 H20B 0.9800 .
C20 H20C 0.9800 .
C21 H21A 0.9800 .
C21 H21B 0.9800 .
C21 H21C 0.9800 .
C22 H22A 0.9800 .
C22 H22B 0.9800 .
C22 H22C 0.9800 .
O10B C19B 1.23(3) .
N3B C19B 1.39(2) .
N3B C22B 1.44(2) .
N3B C21B 1.45(2) .
C19B C20B 1.50(3) .
C20B H20D 0.9800 .
C20B H20E 0.9800 .
C20B H20F 0.9800 .
C21B H21D 0.9800 .
C21B H21E 0.9800 .
C21B H21F 0.9800 .
C22B H22D 0.9800 .
C22B H22E 0.9800 .
C22B H22F 0.9800 .
O2W O2B 1.43(4) .
O2B O2C 1.15(8) .

loop_
_geom_hbond_atom_site_label_D
_geom_hbond_atom_site_label_H
_geom_hbond_atom_site_label_A
_geom_hbond_distance_DH
_geom_hbond_distance_HA
_geom_hbond_distance_DA
_geom_hbond_angle_DHA
_geom_hbond_site_symmetry_A
C3 H3A O8 0.95 2.47 3.193(8) 133.2 5_666
C4 H4A O4 0.95 2.46 3.232(8) 138.5 2_565
C9 H9A O6 0.95 2.66 3.313(8) 126.4 5_666
C10 H10A O2 0.95 2.51 3.447(8) 170.3 5_666
N1 H1A O2 0.91 2.47 3.126(9) 129.4 3_656
N1 H1A O3 0.91 2.23 2.949(9) 136.0 .
N1 H1A O7 0.91 2.28 2.973(10) 132.6 6_566
N1 H1B O2W 0.91 1.91 2.752(14) 152.3 .
N1 H1B O2B 0.91 1.79 2.66(3) 160.5 .
N1 H1B O2C 0.91 2.05 2.74(6) 131.9 .
C13 H13C S2 0.98 3.00 3.811(11) 140.4 2_665
C14 H14C O8 0.98 2.55 3.460(15) 154.3 7_576
C18 H18A O3 0.98 2.55 3.50(2) 163.9 7_575
C21 H21C S2 0.98 2.91 3.80(7) 153.0 5_666
